data_7223521
loop_
_publ_author_name
'Griffiths, Kieran'
'Dokorou, Vassiliki N.'
'Spencer, John'
'Abdul-Sada, Alaa'
'Vargas, Alfredo'
'Kostakis, George E.'

_publ_section_title
;
 Isoskeletal Schiff base polynuclear coordination clusters: synthetic and
 theoretical aspects
;
_journal_issue 5
_journal_name_full CrystEngComm
_journal_page_first 704
_journal_paper_doi 10.1039/C5CE02109J
_journal_volume 18
_journal_year 2016
_chemical_formula_moiety 'C100 H78 Br6 Dy2 N4 Ni2 O20, 6(C2 H6 O)'
_chemical_formula_sum 'C112 H114 Br6 Dy2 N4 Ni2 O26'
_chemical_formula_weight 2848.01
_chemical_name_systematic
;
 ?
;
_space_group_crystal_system monoclinic
_space_group_IT_number 15
_space_group_name_Hall '-C 2yc'
_space_group_name_H-M_alt 'C 1 2/c 1'
_symmetry_space_group_name_Hall '-C 2yc'
_symmetry_space_group_name_H-M 'C 1 2/c 1'
_atom_sites_solution_hydrogens mixed
_audit_creation_date 2015-01-10
_audit_creation_method
;
Olex2 1.2
(compiled 2015.01.06 svn.r3119 for OlexSys, GUI svn.r4979)
;
_audit_update_record
;
2015-11-15 deposited with the CCDC.
2015-12-17 downloaded from the CCDC.
;
_cell_angle_alpha 90
_cell_angle_beta 98.444(3)
_cell_angle_gamma 90
_cell_formula_units_Z 4
_cell_length_a 20.4620(7)
_cell_length_b 20.8069(7)
_cell_length_c 27.3553(7)
_cell_measurement_temperature 173
_cell_volume 11520.3(6)
_computing_molecular_graphics 'Olex2 (Dolomanov et al., 2009)'
_computing_publication_material 'Olex2 (Dolomanov et al., 2009)'
_computing_structure_refinement 'ShelXL (Sheldrick, 2008)'
_diffrn_ambient_temperature 173.0
_diffrn_measured_fraction_theta_full 0.987
_diffrn_measured_fraction_theta_max 0.823
_diffrn_radiation_type MoK\a
_diffrn_radiation_wavelength 0.71073
_diffrn_reflns_av_R_equivalents 0.0281
_diffrn_reflns_av_unetI/netI 0.0604
_diffrn_reflns_laue_measured_fraction_full 0.987
_diffrn_reflns_laue_measured_fraction_max 0.823
_diffrn_reflns_limit_h_max 14
_diffrn_reflns_limit_h_min -27
_diffrn_reflns_limit_k_max 26
_diffrn_reflns_limit_k_min -14
_diffrn_reflns_limit_l_max 37
_diffrn_reflns_limit_l_min -29
_diffrn_reflns_number 22076
_diffrn_reflns_point_group_measured_fraction_full 0.987
_diffrn_reflns_point_group_measured_fraction_max 0.823
_diffrn_reflns_theta_full 26.000
_diffrn_reflns_theta_max 29.133
_diffrn_reflns_theta_min 2.530
_exptl_absorpt_coefficient_mu 3.754
_exptl_absorpt_correction_T_max 1.000
_exptl_absorpt_correction_T_min 0.721
_exptl_absorpt_correction_type multi-scan
_exptl_absorpt_process_details
'CrysAlisPro, Agilent Technologies, Version 1.171.37.31 (release 14-01-2014 CrysAlis171 .NET) (compiled Jan 14 2014,18:38:05) Empirical absorption correction using spherical harmonics, implemented in SCALE3 ABSPACK scaling algorithm. Empirical absorption correction using spherical harmonics, implemented in SCALE3 ABSPACK scaling algorithm.'
_exptl_crystal_colour yellow
_exptl_crystal_colour_primary yellow
_exptl_crystal_density_diffrn 1.592
_exptl_crystal_description block
_exptl_crystal_F_000 5472
_exptl_crystal_size_max 0.12
_exptl_crystal_size_mid 0.08
_exptl_crystal_size_min 0.03
_refine_diff_density_max 2.772
_refine_diff_density_min -3.539
_refine_diff_density_rms 0.143
_refine_ls_extinction_method none
_refine_ls_goodness_of_fit_ref 1.018
_refine_ls_hydrogen_treatment mixed
_refine_ls_matrix_type full
_refine_ls_number_parameters 652
_refine_ls_number_reflns 12759
_refine_ls_number_restraints 7
_refine_ls_restrained_S_all 1.018
_refine_ls_R_factor_all 0.0746
_refine_ls_R_factor_gt 0.0501
_refine_ls_shift/su_max 0.001
_refine_ls_shift/su_mean 0.000
_refine_ls_structure_factor_coef Fsqd
_refine_ls_weighting_details 'w=1/[\s^2^(Fo^2^)+(0.0805P)^2^] where P=(Fo^2^+2Fc^2^)/3'
_refine_ls_weighting_scheme calc
_refine_ls_wR_factor_gt 0.1310
_refine_ls_wR_factor_ref 0.1431
_reflns_Friedel_coverage 0.000
_reflns_number_gt 9196
_reflns_number_total 12759
_reflns_threshold_expression 'I > 2\s(I)'
_cod_data_source_file c5ce02109j2.cif
_cod_data_source_block 8_CCDC_1406224
_cod_depositor_comments 'Adding full bibliography for 7223506--7223525.cif.'
_cod_original_cell_volume 11520.3(7)
_cod_database_code 7223521
_shelxl_version_number 2014-1
_shelx_space_group_comment
;
The symmetry employed for this shelxl refinement is uniquely defined
by the following loop, which should always be used as a source of
symmetry information in preference to the above space-group names.
They are only intended as comments.
;
_olex2_refinement_description
;
1. Fixed Uiso
 At 1.2 times of:
  All C(H) groups, All C(H,H) groups
 At 1.5 times of:
  All C(H,H,H) groups, All O(H) groups
2. Restrained distances
 O11-C49
 1.43 with sigma of 0.02
 O12-C51
 1.43 with sigma of 0.02
 C51-C52
 1.54 with sigma of 0.02
 C50-C49
 1.54 with sigma of 0.02
 O10-H10
 0.87 with sigma of 0.01
 C4-H10
 1.877518 with sigma of 0.02
 Ni1-H10
 2.650389 with sigma of 0.02
3. Uiso/Uaniso restraints and constraints
Uanis(C1) = Uanis(C4) = Uanis(O10)
4.a Secondary CH2 refined with riding coordinates:
 C49(H49A,H49B), C51(H51A,H51B)
4.b Me refined with riding coordinates:
 C21(H21A,H21B,H21C), C41(H41A,H41B,H41C), C50(H50A,H50B,H50C), C52(H52A,H52B,
 H52C), C1(H1A,H1B,H1C)
4.c Aromatic/amide H refined with riding coordinates:
 C3(H3), C5(H5), C8(H8), C10(H10A), C12(H12), C13(H13), C16(H16), C17(H17),
 C18(H18), C19(H19), C20(H20), C23(H23), C25(H25), C28(H28), C30(H30), C32(H32),
  C33(H33), C36(H36), C37(H37), C38(H38), C39(H39), C40(H40), C43(H43),
 C45(H45), C48(H48), C4(H4)
4.d Idealised Me refined as rotating group:
 C0AA(H0AA,H0AB,H0AC)
4.e Idealised tetrahedral OH refined as rotating group:
 O11(H11), O12(H12A)
;
_olex2_submission_special_instructions 'No special instructions were received'

loop_
_space_group_symop_operation_xyz
'x, y, z'
'-x, y, -z+1/2'
'x+1/2, y+1/2, z'
'-x+1/2, y+1/2, -z+1/2'
'-x, -y, -z'
'x, -y, z-1/2'
'-x+1/2, -y+1/2, -z'
'x+1/2, -y+1/2, z-1/2'

loop_
_atom_site_label
_atom_site_type_symbol
_atom_site_fract_x
_atom_site_fract_y
_atom_site_fract_z
_atom_site_U_iso_or_equiv
_atom_site_adp_type
_atom_site_occupancy
_atom_site_site_symmetry_order
_atom_site_calc_flag
_atom_site_refinement_flags_posn
Dy1 Dy 0.52523(2) -0.00392(2) 0.61513(2) 0.02335(9) Uani 1 1 d .
Br1 Br 0.88342(4) 0.03678(4) 0.76476(3) 0.0692(2) Uani 1 1 d .
Br2 Br 0.29349(3) -0.28567(3) 0.59668(3) 0.05253(19) Uani 1 1 d .
Br3 Br 0.37934(8) 0.24544(5) 0.78541(4) 0.1192(5) Uani 1 1 d .
Ni1 Ni 0.42494(3) 0.01673(3) 0.50188(2) 0.02160(15) Uani 1 1 d D
O1 O 0.6606(2) -0.0934(2) 0.74966(15) 0.0457(11) Uani 1 1 d .
O2 O 0.60262(18) -0.02150(17) 0.67801(12) 0.0290(8) Uani 1 1 d .
O3 O 0.51781(17) 0.04800(15) 0.53497(11) 0.0221(7) Uani 1 1 d .
O4 O 0.48994(18) -0.11922(17) 0.62809(13) 0.0301(8) Uani 1 1 d .
O5 O 0.43509(17) -0.04026(16) 0.56246(11) 0.0240(7) Uani 1 1 d .
O6 O 0.40608(18) 0.06000(16) 0.43353(12) 0.0261(8) Uani 1 1 d .
O7 O 0.4481(3) 0.2106(2) 0.60931(17) 0.0629(15) Uani 1 1 d .
O8 O 0.46714(19) 0.08775(17) 0.62349(12) 0.0304(8) Uani 1 1 d .
O9 O 0.4620(2) -0.01527(19) 0.68348(14) 0.0379(10) Uani 1 1 d .
O10 O 0.3840(3) 0.0937(2) 0.53585(18) 0.0607(10) Uani 1 1 d D
H10 H 0.4084(9) 0.115(2) 0.5586(16) 0.091 Uiso 1 1 d DR
O11 O 0.5175(6) 0.3174(4) 0.3154(4) 0.151(4) Uani 1 1 d D
H11 H 0.4884 0.3243 0.2909 0.226 Uiso 1 1 calc GR
O12 O 0.0912(6) 0.2189(5) 0.7463(5) 0.165(4) Uani 1 1 d D
H12A H 0.0860 0.2503 0.7646 0.248 Uiso 1 1 calc GR
N1 N 0.6102(2) 0.08121(19) 0.61246(14) 0.0253(9) Uani 1 1 d .
N2 N 0.3336(2) -0.0194(2) 0.48141(14) 0.0236(9) Uani 1 1 d .
C0AA C 0.6871(4) -0.1266(4) 0.7943(3) 0.076(3) Uani 1 1 d .
H0AA H 0.7306 -0.1442 0.7909 0.114 Uiso 1 1 calc GR
H0AB H 0.6573 -0.1618 0.8002 0.114 Uiso 1 1 calc GR
H0AC H 0.6913 -0.0966 0.8222 0.114 Uiso 1 1 calc GR
C2 C 0.6979(3) -0.0441(3) 0.7346(2) 0.0352(13) Uani 1 1 d .
C3 C 0.7614(3) -0.0306(3) 0.7546(2) 0.0462(16) Uani 1 1 d .
H3 H 0.7829 -0.0554 0.7814 0.055 Uiso 1 1 calc R
C1AA C 0.7950(3) 0.0200(3) 0.7354(2) 0.0450(15) Uani 1 1 d .
C5 C 0.7650(3) 0.0571(3) 0.6979(2) 0.0358(13) Uani 1 1 d .
H5 H 0.7884 0.0916 0.6856 0.043 Uiso 1 1 calc R
C6 C 0.6980(3) 0.0441(3) 0.67696(18) 0.0290(11) Uani 1 1 d .
C7 C 0.6631(3) -0.0069(2) 0.69490(19) 0.0275(11) Uani 1 1 d .
C8 C 0.6691(3) 0.0856(3) 0.63692(18) 0.0289(11) Uani 1 1 d .
H8 H 0.6961 0.1193 0.6277 0.035 Uiso 1 1 calc R
C9 C 0.5878(3) 0.1293(2) 0.57566(17) 0.0231(10) Uani 1 1 d .
C10 C 0.6108(3) 0.1921(2) 0.57827(18) 0.0272(11) Uani 1 1 d .
H10A H 0.6439 0.2045 0.6047 0.033 Uiso 1 1 calc R
C11 C 0.5856(3) 0.2380(2) 0.54222(18) 0.0261(11) Uani 1 1 d .
C12 C 0.5363(3) 0.2177(2) 0.50530(19) 0.0300(12) Uani 1 1 d .
H12 H 0.5176 0.2478 0.4811 0.036 Uiso 1 1 calc R
C13 C 0.5133(2) 0.1551(2) 0.50253(17) 0.0251(11) Uani 1 1 d .
H13 H 0.4797 0.1428 0.4765 0.030 Uiso 1 1 calc R
C14 C 0.5392(2) 0.1101(2) 0.53765(17) 0.0223(10) Uani 1 1 d .
C15 C 0.6103(3) 0.3055(2) 0.54422(19) 0.0300(12) Uani 1 1 d .
C16 C 0.6384(3) 0.3340(3) 0.5876(2) 0.0406(14) Uani 1 1 d .
H16 H 0.6425 0.3102 0.6176 0.049 Uiso 1 1 calc R
C17 C 0.6611(3) 0.3976(3) 0.5885(3) 0.0479(16) Uani 1 1 d .
H17 H 0.6819 0.4161 0.6186 0.057 Uiso 1 1 calc R
C18 C 0.6532(3) 0.4328(3) 0.5460(3) 0.0478(17) Uani 1 1 d .
H18 H 0.6672 0.4763 0.5464 0.057 Uiso 1 1 calc R
C19 C 0.6245(3) 0.4045(3) 0.5024(3) 0.0491(16) Uani 1 1 d .
H19 H 0.6188 0.4287 0.4727 0.059 Uiso 1 1 calc R
C20 C 0.6047(3) 0.3430(3) 0.5018(2) 0.0420(14) Uani 1 1 d .
H20 H 0.5861 0.3244 0.4711 0.050 Uiso 1 1 calc R
C21 C 0.5174(3) -0.1560(3) 0.6710(2) 0.0467(16) Uani 1 1 d .
H21A H 0.4863 -0.1561 0.6950 0.070 Uiso 1 1 calc R
H21B H 0.5592 -0.1367 0.6859 0.070 Uiso 1 1 calc R
H21C H 0.5251 -0.2003 0.6611 0.070 Uiso 1 1 calc R
C22 C 0.4291(3) -0.1378(2) 0.60405(17) 0.0250(11) Uani 1 1 d .
C23 C 0.3979(3) -0.1950(2) 0.61214(19) 0.0308(12) Uani 1 1 d .
H23 H 0.4173 -0.2245 0.6365 0.037 Uiso 1 1 calc R
C24 C 0.3377(3) -0.2080(3) 0.5838(2) 0.0312(12) Uani 1 1 d .
C25 C 0.3100(3) -0.1680(3) 0.54724(19) 0.0311(12) Uani 1 1 d .
H25 H 0.2697 -0.1798 0.5274 0.037 Uiso 1 1 calc R
C26 C 0.3403(2) -0.1095(2) 0.53857(17) 0.0225(10) Uani 1 1 d .
C27 C 0.4010(3) -0.0938(2) 0.56714(17) 0.0243(11) Uani 1 1 d .
C28 C 0.3086(3) -0.0691(2) 0.49815(18) 0.0263(11) Uani 1 1 d .
H28 H 0.2655 -0.0811 0.4831 0.032 Uiso 1 1 calc R
C29 C 0.2996(3) 0.0209(2) 0.44432(19) 0.0257(11) Uani 1 1 d .
C30 C 0.2312(3) 0.0240(3) 0.4330(2) 0.0325(12) Uani 1 1 d .
H30 H 0.2050 -0.0032 0.4502 0.039 Uiso 1 1 calc R
C31 C 0.2000(3) 0.0657(3) 0.3972(2) 0.0358(13) Uani 1 1 d .
C32 C 0.2411(3) 0.1064(3) 0.37404(19) 0.0336(12) Uani 1 1 d .
H32 H 0.2212 0.1356 0.3495 0.040 Uiso 1 1 calc R
C33 C 0.3097(3) 0.1056(3) 0.38559(18) 0.0308(12) Uani 1 1 d .
H33 H 0.3357 0.1338 0.3691 0.037 Uiso 1 1 calc R
C34 C 0.3403(3) 0.0629(2) 0.42196(17) 0.0259(11) Uani 1 1 d .
C35 C 0.1276(3) 0.0675(3) 0.3852(2) 0.0399(14) Uani 1 1 d .
C36 C 0.0881(3) 0.0608(3) 0.4222(3) 0.0461(16) Uani 1 1 d .
H36 H 0.1080 0.0561 0.4556 0.055 Uiso 1 1 calc R
C37 C 0.0192(4) 0.0609(3) 0.4103(3) 0.0568(19) Uani 1 1 d .
H37 H -0.0072 0.0579 0.4360 0.068 Uiso 1 1 calc R
C38 C -0.0105(4) 0.0650(4) 0.3630(3) 0.070(2) Uani 1 1 d .
H38 H -0.0573 0.0627 0.3556 0.085 Uiso 1 1 calc R
C39 C 0.0269(4) 0.0726(5) 0.3258(3) 0.083(3) Uani 1 1 d .
H39 H 0.0059 0.0765 0.2925 0.099 Uiso 1 1 calc R
C40 C 0.0973(4) 0.0746(4) 0.3369(3) 0.0580(19) Uani 1 1 d .
H40 H 0.1232 0.0809 0.3111 0.070 Uiso 1 1 calc R
C41 C 0.4419(6) 0.2776(4) 0.6011(4) 0.113(5) Uani 1 1 d .
H41A H 0.4523 0.2878 0.5681 0.169 Uiso 1 1 calc R
H41B H 0.4725 0.3005 0.6261 0.169 Uiso 1 1 calc R
H41C H 0.3965 0.2910 0.6033 0.169 Uiso 1 1 calc R
C42 C 0.4366(4) 0.1869(3) 0.6531(2) 0.0483(17) Uani 1 1 d .
C43 C 0.4169(4) 0.2237(3) 0.6904(3) 0.062(2) Uani 1 1 d .
H43 H 0.4113 0.2689 0.6867 0.074 Uiso 1 1 calc R
C44 C 0.4055(5) 0.1922(4) 0.7344(3) 0.070(2) Uani 1 1 d .
C45 C 0.4116(4) 0.1282(3) 0.7409(2) 0.0538(18) Uani 1 1 d .
H45 H 0.4020 0.1086 0.7704 0.065 Uiso 1 1 calc R
C46 C 0.4330(3) 0.0903(3) 0.7024(2) 0.0379(14) Uani 1 1 d .
C47 C 0.4468(3) 0.1199(3) 0.6592(2) 0.0352(13) Uani 1 1 d .
C48 C 0.4385(3) 0.0226(3) 0.7101(2) 0.0419(15) Uani 1 1 d .
H48 H 0.4226 0.0057 0.7384 0.050 Uiso 1 1 calc R
C49 C 0.5304(8) 0.3769(6) 0.3441(7) 0.157(6) Uani 1 1 d D
H49A H 0.5249 0.4151 0.3223 0.188 Uiso 1 1 calc R
H49B H 0.5758 0.3770 0.3627 0.188 Uiso 1 1 calc R
C50 C 0.4767(9) 0.3764(9) 0.3808(6) 0.185(8) Uani 1 1 d D
H50A H 0.4886 0.3437 0.4064 0.278 Uiso 1 1 calc R
H50B H 0.4332 0.3663 0.3623 0.278 Uiso 1 1 calc R
H50C H 0.4753 0.4187 0.3963 0.278 Uiso 1 1 calc R
C51 C 0.1621(8) 0.2120(7) 0.7420(6) 0.155(6) Uani 1 1 d D
H51A H 0.1715 0.1658 0.7381 0.186 Uiso 1 1 calc R
H51B H 0.1881 0.2264 0.7734 0.186 Uiso 1 1 calc R
C52 C 0.1860(10) 0.2475(8) 0.7010(5) 0.209(9) Uani 1 1 d D
H52A H 0.1864 0.2937 0.7080 0.314 Uiso 1 1 calc R
H52B H 0.1566 0.2390 0.6700 0.314 Uiso 1 1 calc R
H52C H 0.2308 0.2333 0.6978 0.314 Uiso 1 1 calc R
C1 C 0.2658(4) 0.0676(4) 0.5651(3) 0.0607(10) Uani 1 1 d .
H1A H 0.2557 0.0286 0.5454 0.091 Uiso 1 1 calc R
H1B H 0.2276 0.0965 0.5602 0.091 Uiso 1 1 calc R
H1C H 0.2759 0.0561 0.6001 0.091 Uiso 1 1 calc R
C4 C 0.3190(4) 0.0976(4) 0.5507(3) 0.0607(10) Uani 1 1 d D
H4 H 0.3085 0.1421 0.5501 0.073 Uiso 1 1 calc R

loop_
_atom_site_aniso_label
_atom_site_aniso_U_11
_atom_site_aniso_U_22
_atom_site_aniso_U_33
_atom_site_aniso_U_23
_atom_site_aniso_U_13
_atom_site_aniso_U_12
Dy1 0.02406(14) 0.02612(14) 0.01965(12) 0.00263(9) 0.00250(9) -0.00362(10)
Br1 0.0473(5) 0.0714(5) 0.0762(5) 0.0056(4) -0.0326(4) -0.0068(4)
Br2 0.0460(4) 0.0433(4) 0.0666(4) 0.0196(3) 0.0028(3) -0.0205(3)
Br3 0.2089(14) 0.0912(7) 0.0733(6) -0.0264(5) 0.0728(8) 0.0258(8)
Ni1 0.0206(3) 0.0235(3) 0.0204(3) 0.0020(2) 0.0023(3) -0.0028(3)
O1 0.043(3) 0.054(3) 0.039(2) 0.021(2) 0.001(2) -0.005(2)
O2 0.028(2) 0.0332(19) 0.0246(17) 0.0082(15) 0.0002(16) -0.0020(16)
O3 0.0228(19) 0.0225(17) 0.0201(15) 0.0024(13) 0.0002(14) -0.0012(14)
O4 0.027(2) 0.030(2) 0.0302(18) 0.0095(15) -0.0042(16) -0.0080(16)
O5 0.0252(19) 0.0239(17) 0.0226(16) 0.0034(13) 0.0018(15) -0.0055(15)
O6 0.027(2) 0.0263(18) 0.0242(17) 0.0055(14) 0.0009(15) -0.0024(15)
O7 0.108(4) 0.031(2) 0.061(3) 0.007(2) 0.048(3) 0.013(3)
O8 0.037(2) 0.031(2) 0.0240(17) 0.0020(15) 0.0097(17) 0.0015(17)
O9 0.043(3) 0.040(2) 0.034(2) 0.0072(17) 0.0162(19) 0.0030(19)
O10 0.061(2) 0.064(2) 0.060(2) -0.0111(18) 0.0194(19) -0.0066(19)
O11 0.194(12) 0.106(7) 0.148(8) 0.032(6) 0.012(7) -0.006(7)
O12 0.141(9) 0.122(8) 0.214(12) 0.027(7) -0.039(8) 0.002(7)
N1 0.029(2) 0.025(2) 0.021(2) 0.0026(17) 0.0018(18) -0.0016(18)
N2 0.022(2) 0.025(2) 0.023(2) 0.0013(17) 0.0019(18) 0.0013(18)
C0AA 0.077(6) 0.092(6) 0.054(4) 0.049(4) -0.007(4) -0.005(5)
C2 0.039(3) 0.037(3) 0.028(3) 0.003(2) 0.002(3) 0.007(3)
C3 0.049(4) 0.051(4) 0.032(3) 0.006(3) -0.014(3) 0.002(3)
C1AA 0.034(4) 0.052(4) 0.042(3) 0.005(3) -0.018(3) -0.003(3)
C5 0.027(3) 0.045(3) 0.032(3) 0.002(2) -0.008(2) -0.007(3)
C6 0.027(3) 0.034(3) 0.023(2) 0.001(2) -0.006(2) 0.002(2)
C7 0.029(3) 0.028(3) 0.024(2) 0.003(2) 0.001(2) 0.002(2)
C8 0.030(3) 0.031(3) 0.025(2) 0.003(2) 0.001(2) -0.007(2)
C9 0.025(3) 0.025(2) 0.019(2) 0.0031(19) 0.004(2) -0.003(2)
C10 0.028(3) 0.030(3) 0.022(2) -0.001(2) -0.001(2) -0.007(2)
C11 0.024(3) 0.025(3) 0.029(3) 0.004(2) 0.006(2) 0.000(2)
C12 0.036(3) 0.027(3) 0.026(3) 0.005(2) 0.003(2) 0.002(2)
C13 0.020(3) 0.029(3) 0.026(2) 0.000(2) 0.001(2) -0.003(2)
C14 0.023(3) 0.022(2) 0.024(2) 0.0012(19) 0.009(2) -0.003(2)
C15 0.031(3) 0.026(3) 0.033(3) 0.003(2) 0.007(2) -0.004(2)
C16 0.049(4) 0.033(3) 0.041(3) -0.002(2) 0.008(3) -0.009(3)
C17 0.048(4) 0.038(3) 0.056(4) -0.010(3) 0.002(3) -0.012(3)
C18 0.044(4) 0.023(3) 0.078(5) 0.009(3) 0.014(4) -0.005(3)
C19 0.051(4) 0.039(3) 0.056(4) 0.016(3) 0.004(3) -0.011(3)
C20 0.050(4) 0.033(3) 0.041(3) 0.008(3) 0.000(3) -0.006(3)
C21 0.044(4) 0.041(3) 0.048(4) 0.025(3) -0.017(3) -0.006(3)
C22 0.024(3) 0.028(3) 0.023(2) 0.004(2) 0.005(2) -0.003(2)
C23 0.036(3) 0.028(3) 0.029(3) 0.011(2) 0.008(2) -0.008(2)
C24 0.030(3) 0.030(3) 0.035(3) 0.008(2) 0.012(2) -0.007(2)
C25 0.022(3) 0.036(3) 0.034(3) 0.006(2) 0.001(2) -0.012(2)
C26 0.020(3) 0.024(2) 0.023(2) 0.0046(19) 0.004(2) -0.007(2)
C27 0.026(3) 0.027(3) 0.021(2) 0.0051(19) 0.008(2) 0.000(2)
C28 0.017(3) 0.031(3) 0.030(3) -0.003(2) 0.000(2) -0.005(2)
C29 0.020(3) 0.027(3) 0.028(3) 0.001(2) 0.000(2) -0.001(2)
C30 0.028(3) 0.032(3) 0.037(3) 0.004(2) 0.002(2) -0.001(2)
C31 0.026(3) 0.030(3) 0.048(3) -0.004(2) -0.002(3) 0.002(2)
C32 0.034(3) 0.040(3) 0.025(3) 0.008(2) -0.004(2) 0.007(3)
C33 0.031(3) 0.036(3) 0.024(2) 0.008(2) -0.001(2) 0.003(2)
C34 0.030(3) 0.028(3) 0.019(2) -0.0008(19) 0.001(2) 0.001(2)
C35 0.031(3) 0.032(3) 0.054(4) -0.006(3) -0.005(3) 0.007(3)
C36 0.034(4) 0.039(3) 0.065(4) 0.004(3) 0.007(3) 0.001(3)
C37 0.038(4) 0.049(4) 0.082(5) -0.002(4) 0.006(4) 0.001(3)
C38 0.024(4) 0.092(6) 0.092(6) -0.036(5) -0.004(4) 0.006(4)
C39 0.056(5) 0.113(7) 0.069(5) -0.026(5) -0.026(4) 0.033(5)
C40 0.039(4) 0.077(5) 0.055(4) -0.016(4) -0.003(3) 0.012(4)
C41 0.204(13) 0.041(5) 0.118(8) 0.020(5) 0.105(9) 0.022(6)
C42 0.072(5) 0.042(4) 0.033(3) -0.002(3) 0.017(3) 0.004(3)
C43 0.089(6) 0.035(4) 0.067(5) -0.006(3) 0.035(4) 0.006(4)
C44 0.109(7) 0.068(5) 0.040(4) -0.016(4) 0.030(4) 0.018(5)
C45 0.066(5) 0.059(4) 0.039(3) -0.007(3) 0.018(3) 0.000(4)
C46 0.041(4) 0.047(3) 0.027(3) -0.001(2) 0.011(3) -0.003(3)
C47 0.040(3) 0.037(3) 0.029(3) -0.004(2) 0.007(3) -0.006(3)
C48 0.040(4) 0.054(4) 0.033(3) 0.011(3) 0.010(3) -0.005(3)
C49 0.161(15) 0.079(9) 0.231(18) 0.023(11) 0.032(14) 0.006(9)
C50 0.193(19) 0.171(17) 0.167(16) 0.020(12) -0.056(15) 0.006(13)
C51 0.180(16) 0.098(10) 0.160(14) 0.009(9) -0.062(12) -0.009(11)
C52 0.35(3) 0.171(16) 0.109(10) 0.061(11) 0.034(14) 0.054(17)
C1 0.061(2) 0.064(2) 0.060(2) -0.0111(18) 0.0194(19) -0.0066(19)
C4 0.061(2) 0.064(2) 0.060(2) -0.0111(18) 0.0194(19) -0.0066(19)

loop_
_atom_type_symbol
_atom_type_description
_atom_type_scat_dispersion_real
_atom_type_scat_dispersion_imag
_atom_type_scat_source
C C 0.0033 0.0016 'International Tables Vol C Tables 4.2.6.8 and 6.1.1.4'
H H 0.0000 0.0000 'International Tables Vol C Tables 4.2.6.8 and 6.1.1.4'
N N 0.0061 0.0033 'International Tables Vol C Tables 4.2.6.8 and 6.1.1.4'
O O 0.0106 0.0060 'International Tables Vol C Tables 4.2.6.8 and 6.1.1.4'
Ni Ni 0.3393 1.1124 'International Tables Vol C Tables 4.2.6.8 and 6.1.1.4'
Dy Dy -0.1892 4.4098 'International Tables Vol C Tables 4.2.6.8 and 6.1.1.4'
Br Br -0.2901 2.4595 'International Tables Vol C Tables 4.2.6.8 and 6.1.1.4'

loop_
_geom_angle_atom_site_label_1
_geom_angle_atom_site_label_2
_geom_angle_atom_site_label_3
_geom_angle
_geom_angle_site_symmetry_1
_geom_angle_site_symmetry_3
O2 Dy1 Ni1 169.30(9) . .
O2 Dy1 O3 136.48(12) . .
O2 Dy1 O4 85.44(12) . .
O2 Dy1 O5 149.24(13) . .
O2 Dy1 O6 86.51(13) . 5_656
O2 Dy1 O8 112.89(14) . .
O2 Dy1 O9 77.60(14) . .
O2 Dy1 N1 73.42(13) . .
O3 Dy1 Ni1 36.05(8) . .
O3 Dy1 O4 124.30(11) . .
O3 Dy1 O9 140.01(13) . .
O3 Dy1 N1 66.96(12) . .
O4 Dy1 Ni1 95.63(8) . .
O5 Dy1 Ni1 33.70(8) . .
O5 Dy1 O3 69.02(11) . .
O5 Dy1 O4 63.81(11) . .
O5 Dy1 O6 88.48(12) . 5_656
O5 Dy1 O9 88.95(13) . .
O5 Dy1 N1 135.71(12) . .
O6 Dy1 Ni1 83.23(8) 5_656 .
O6 Dy1 O3 71.14(11) 5_656 .
O6 Dy1 O4 79.55(11) 5_656 .
O6 Dy1 O9 143.70(12) 5_656 .
O6 Dy1 N1 81.95(12) 5_656 .
O8 Dy1 Ni1 74.80(9) . .
O8 Dy1 O3 75.74(11) . .
O8 Dy1 O4 127.79(12) . .
O8 Dy1 O5 87.47(13) . .
O8 Dy1 O6 145.81(11) . 5_656
O8 Dy1 O9 70.14(12) . .
O8 Dy1 N1 77.53(13) . .
O9 Dy1 Ni1 112.64(11) . .
O9 Dy1 O4 66.94(12) . .
O9 Dy1 N1 122.89(13) . .
N1 Dy1 Ni1 102.05(9) . .
N1 Dy1 O4 152.63(13) . .
O3 Ni1 Dy1 43.27(8) . .
O3 Ni1 Dy1 92.85(9) 5_656 .
O3 Ni1 O3 82.73(13) . 5_656
O3 Ni1 O10 88.14(17) . .
O5 Ni1 Dy1 39.00(10) . .
O5 Ni1 O3 81.36(13) . .
O5 Ni1 O3 91.12(13) . 5_656
O5 Ni1 O6 169.26(14) . .
O5 Ni1 O10 94.85(17) . .
O6 Ni1 Dy1 150.32(10) . .
O6 Ni1 O3 107.16(13) . .
O6 Ni1 O3 83.67(13) . 5_656
O6 Ni1 O10 92.00(17) . .
O10 Ni1 Dy1 85.49(15) . .
O10 Ni1 O3 168.23(17) . 5_656
N2 Ni1 Dy1 127.03(11) . .
N2 Ni1 O3 170.21(14) . .
N2 Ni1 O3 100.62(15) . 5_656
N2 Ni1 O5 89.34(15) . .
N2 Ni1 O6 82.44(15) . .
N2 Ni1 O10 89.60(19) . .
C2 O1 C0AA 117.2(5) . .
C7 O2 Dy1 141.8(3) . .
Ni1 O3 Dy1 100.68(12) . .
Ni1 O3 Dy1 100.36(13) 5_656 .
Ni1 O3 Ni1 97.27(13) . 5_656
C14 O3 Dy1 113.3(3) . .
C14 O3 Ni1 115.4(3) . 5_656
C14 O3 Ni1 125.8(3) . .
C21 O4 Dy1 121.9(3) . .
C22 O4 Dy1 117.0(3) . .
C22 O4 C21 117.1(4) . .
Ni1 O5 Dy1 107.30(14) . .
C27 O5 Dy1 126.8(3) . .
C27 O5 Ni1 125.3(3) . .
Ni1 O6 Dy1 104.25(14) . 5_656
C34 O6 Dy1 123.1(3) . 5_656
C34 O6 Ni1 106.4(3) . .
C42 O7 C41 118.5(5) . .
C47 O8 Dy1 137.4(3) . .
C48 O9 Dy1 134.1(4) . .
Ni1 O10 H10 119.6(18) . .
C4 O10 Ni1 127.8(4) . .
C4 O10 H10 103.1(17) . .
C49 O11 H11 109.5 . .
C51 O12 H12A 109.5 . .
C8 N1 Dy1 129.5(3) . .
C8 N1 C9 119.2(4) . .
C9 N1 Dy1 111.2(3) . .
C28 N2 Ni1 127.6(4) . .
C28 N2 C29 123.9(5) . .
C29 N2 Ni1 108.4(3) . .
O1 C0AA H0AA 109.5 . .
O1 C0AA H0AB 109.5 . .
O1 C0AA H0AC 109.5 . .
H0AA C0AA H0AB 109.5 . .
H0AA C0AA H0AC 109.5 . .
H0AB C0AA H0AC 109.5 . .
O1 C2 C7 113.2(5) . .
C3 C2 O1 124.8(5) . .
C3 C2 C7 122.0(5) . .
C2 C3 H3 120.2 . .
C2 C3 C1AA 119.7(6) . .
C1AA C3 H3 120.2 . .
C3 C1AA Br1 117.9(5) . .
C5 C1AA Br1 120.7(5) . .
C5 C1AA C3 121.3(6) . .
C1AA C5 H5 120.2 . .
C1AA C5 C6 119.7(5) . .
C6 C5 H5 120.2 . .
C5 C6 C8 116.8(5) . .
C7 C6 C5 120.5(5) . .
C7 C6 C8 122.8(5) . .
O2 C7 C2 119.1(5) . .
O2 C7 C6 124.1(5) . .
C6 C7 C2 116.8(5) . .
N1 C8 C6 126.5(5) . .
N1 C8 H8 116.8 . .
C6 C8 H8 116.8 . .
C10 C9 N1 123.1(4) . .
C10 C9 C14 120.6(4) . .
C14 C9 N1 116.2(4) . .
C9 C10 H10A 119.5 . .
C9 C10 C11 121.0(5) . .
C11 C10 H10A 119.5 . .
C10 C11 C15 121.6(5) . .
C12 C11 C10 117.0(5) . .
C12 C11 C15 121.4(5) . .
C11 C12 H12 118.9 . .
C13 C12 C11 122.2(5) . .
C13 C12 H12 118.9 . .
C12 C13 H13 119.9 . .
C12 C13 C14 120.3(5) . .
C14 C13 H13 119.9 . .
O3 C14 C9 120.1(4) . .
O3 C14 C13 121.0(5) . .
C9 C14 C13 118.9(4) . .
C16 C15 C11 122.3(5) . .
C16 C15 C20 116.8(5) . .
C20 C15 C11 120.8(5) . .
C15 C16 H16 119.4 . .
C15 C16 C17 121.2(6) . .
C17 C16 H16 119.4 . .
C16 C17 H17 120.2 . .
C18 C17 C16 119.6(6) . .
C18 C17 H17 120.2 . .
C17 C18 H18 120.3 . .
C17 C18 C19 119.4(5) . .
C19 C18 H18 120.3 . .
C18 C19 H19 119.8 . .
C20 C19 C18 120.5(6) . .
C20 C19 H19 119.8 . .
C15 C20 H20 118.8 . .
C19 C20 C15 122.5(6) . .
C19 C20 H20 118.8 . .
O4 C21 H21A 109.5 . .
O4 C21 H21B 109.5 . .
O4 C21 H21C 109.5 . .
H21A C21 H21B 109.5 . .
H21A C21 H21C 109.5 . .
H21B C21 H21C 109.5 . .
O4 C22 C23 124.9(5) . .
O4 C22 C27 113.7(4) . .
C23 C22 C27 121.4(5) . .
C22 C23 H23 120.9 . .
C24 C23 C22 118.2(5) . .
C24 C23 H23 120.9 . .
C23 C24 Br2 118.0(4) . .
C25 C24 Br2 119.7(4) . .
C25 C24 C23 122.3(5) . .
C24 C25 H25 119.7 . .
C24 C25 C26 120.5(5) . .
C26 C25 H25 119.7 . .
C25 C26 C27 119.0(4) . .
C25 C26 C28 118.0(5) . .
C27 C26 C28 122.9(4) . .
O5 C27 C22 116.5(5) . .
O5 C27 C26 125.0(4) . .
C26 C27 C22 118.5(4) . .
N2 C28 C26 125.7(5) . .
N2 C28 H28 117.1 . .
C26 C28 H28 117.1 . .
C30 C29 N2 124.0(5) . .
C30 C29 C34 121.0(5) . .
C34 C29 N2 114.7(5) . .
C29 C30 H30 119.0 . .
C29 C30 C31 121.9(5) . .
C31 C30 H30 119.0 . .
C30 C31 C32 116.7(5) . .
C30 C31 C35 121.1(5) . .
C32 C31 C35 122.2(5) . .
C31 C32 H32 118.7 . .
C33 C32 C31 122.7(5) . .
C33 C32 H32 118.7 . .
C32 C33 H33 120.1 . .
C32 C33 C34 119.7(5) . .
C34 C33 H33 120.1 . .
O6 C34 C29 120.5(4) . .
O6 C34 C33 121.5(5) . .
C29 C34 C33 117.9(5) . .
C36 C35 C31 120.6(6) . .
C40 C35 C31 120.8(6) . .
C40 C35 C36 118.6(6) . .
C35 C36 H36 119.9 . .
C35 C36 C37 120.2(7) . .
C37 C36 H36 119.9 . .
C36 C37 H37 119.3 . .
C38 C37 C36 121.3(7) . .
C38 C37 H37 119.3 . .
C37 C38 H38 120.1 . .
C37 C38 C39 119.9(7) . .
C39 C38 H38 120.1 . .
C38 C39 H39 119.9 . .
C38 C39 C40 120.1(8) . .
C40 C39 H39 119.9 . .
C35 C40 C39 119.7(7) . .
C35 C40 H40 120.1 . .
C39 C40 H40 120.1 . .
O7 C41 H41A 109.5 . .
O7 C41 H41B 109.5 . .
O7 C41 H41C 109.5 . .
H41A C41 H41B 109.5 . .
H41A C41 H41C 109.5 . .
H41B C41 H41C 109.5 . .
O7 C42 C43 124.2(6) . .
O7 C42 C47 114.9(5) . .
C43 C42 C47 120.9(5) . .
C42 C43 H43 120.9 . .
C42 C43 C44 118.1(6) . .
C44 C43 H43 120.9 . .
C43 C44 Br3 116.6(6) . .
C45 C44 Br3 120.4(5) . .
C45 C44 C43 123.0(6) . .
C44 C45 H45 120.7 . .
C44 C45 C46 118.6(6) . .
C46 C45 H45 120.7 . .
C47 C46 C45 120.0(6) . .
C47 C46 C48 122.6(5) . .
C48 C46 C45 117.4(5) . .
O8 C47 C42 118.5(5) . .
O8 C47 C46 122.3(5) . .
C46 C47 C42 119.2(5) . .
O9 C48 C46 125.4(5) . .
O9 C48 H48 117.3 . .
C46 C48 H48 117.3 . .
O11 C49 H49A 110.9 . .
O11 C49 H49B 110.9 . .
O11 C49 C50 104.1(12) . .
H49A C49 H49B 109.0 . .
C50 C49 H49A 110.9 . .
C50 C49 H49B 110.9 . .
C49 C50 H50A 109.5 . .
C49 C50 H50B 109.5 . .
C49 C50 H50C 109.5 . .
H50A C50 H50B 109.5 . .
H50A C50 H50C 109.5 . .
H50B C50 H50C 109.5 . .
O12 C51 H51A 108.1 . .
O12 C51 H51B 108.1 . .
O12 C51 C52 116.6(13) . .
H51A C51 H51B 107.3 . .
C52 C51 H51A 108.1 . .
C52 C51 H51B 108.1 . .
C51 C52 H52A 109.5 . .
C51 C52 H52B 109.5 . .
C51 C52 H52C 109.5 . .
H52A C52 H52B 109.5 . .
H52A C52 H52C 109.5 . .
H52B C52 H52C 109.5 . .
H1A C1 H1B 109.5 . .
H1A C1 H1C 109.5 . .
H1B C1 H1C 109.5 . .
C4 C1 H1A 109.5 . .
C4 C1 H1B 109.5 . .
C4 C1 H1C 109.5 . .
O10 C4 H4 105.3 . .
C1 C4 O10 149.3(7) . .
C1 C4 H4 105.3 . .

loop_
_geom_bond_atom_site_label_1
_geom_bond_atom_site_label_2
_geom_bond_distance
_geom_bond_site_symmetry_2
Dy1 Ni1 3.4824(7) .
Dy1 O2 2.191(4) .
Dy1 O3 2.429(3) .
Dy1 O4 2.545(3) .
Dy1 O5 2.295(3) .
Dy1 O6 2.379(3) 5_656
Dy1 O8 2.276(4) .
Dy1 O9 2.436(4) .
Dy1 N1 2.490(4) .
Br1 C1AA 1.902(6) .
Br2 C24 1.911(5) .
Br3 C44 1.918(6) .
Ni1 O3 2.085(3) .
Ni1 O3 2.133(3) 5_656
Ni1 O5 2.024(3) .
Ni1 O6 2.060(3) .
Ni1 O10 2.088(5) .
Ni1 N2 2.015(4) .
O1 C0AA 1.438(7) .
O1 C2 1.376(7) .
O2 C7 1.293(7) .
O3 Ni1 2.133(3) 5_656
O3 C14 1.364(5) .
O4 C21 1.444(6) .
O4 C22 1.375(6) .
O5 C27 1.330(6) .
O6 Dy1 2.379(3) 5_656
O6 C34 1.338(6) .
O7 C41 1.415(8) .
O7 C42 1.348(7) .
O8 C47 1.301(6) .
O9 C48 1.220(7) .
O10 H10 0.867(10) .
O10 C4 1.448(9) .
O11 H11 0.8400 .
O11 C49 1.471(13) .
O12 H12A 0.8400 .
O12 C51 1.479(13) .
N1 C8 1.293(7) .
N1 C9 1.445(6) .
N2 C28 1.269(6) .
N2 C29 1.417(7) .
C0AA H0AA 0.9800 .
C0AA H0AB 0.9800 .
C0AA H0AC 0.9800 .
C2 C3 1.364(9) .
C2 C7 1.434(7) .
C3 H3 0.9500 .
C3 C1AA 1.400(9) .
C1AA C5 1.355(8) .
C5 H5 0.9500 .
C5 C6 1.433(7) .
C6 C7 1.407(7) .
C6 C8 1.450(7) .
C8 H8 0.9500 .
C9 C10 1.387(7) .
C9 C14 1.388(7) .
C10 H10A 0.9500 .
C10 C11 1.414(7) .
C11 C12 1.385(7) .
C11 C15 1.490(7) .
C12 H12 0.9500 .
C12 C13 1.384(7) .
C13 H13 0.9500 .
C13 C14 1.389(7) .
C15 C16 1.377(8) .
C15 C20 1.390(7) .
C16 H16 0.9500 .
C16 C17 1.401(8) .
C17 H17 0.9500 .
C17 C18 1.364(9) .
C18 H18 0.9500 .
C18 C19 1.381(9) .
C19 H19 0.9500 .
C19 C20 1.342(8) .
C20 H20 0.9500 .
C21 H21A 0.9800 .
C21 H21B 0.9800 .
C21 H21C 0.9800 .
C22 C23 1.383(7) .
C22 C27 1.420(7) .
C23 H23 0.9500 .
C23 C24 1.382(8) .
C24 C25 1.359(7) .
C25 H25 0.9500 .
C25 C26 1.401(7) .
C26 C27 1.406(7) .
C26 C28 1.463(7) .
C28 H28 0.9500 .
C29 C30 1.391(7) .
C29 C34 1.408(7) .
C30 H30 0.9500 .
C30 C31 1.393(8) .
C31 C32 1.408(8) .
C31 C35 1.470(8) .
C32 H32 0.9500 .
C32 C33 1.393(8) .
C33 H33 0.9500 .
C33 C34 1.411(7) .
C35 C36 1.391(9) .
C35 C40 1.383(9) .
C36 H36 0.9500 .
C36 C37 1.400(9) .
C37 H37 0.9500 .
C37 C38 1.348(11) .
C38 H38 0.9500 .
C38 C39 1.370(12) .
C39 H39 0.9500 .
C39 C40 1.428(11) .
C40 H40 0.9500 .
C41 H41A 0.9800 .
C41 H41B 0.9800 .
C41 H41C 0.9800 .
C42 C43 1.381(8) .
C42 C47 1.416(8) .
C43 H43 0.9500 .
C43 C44 1.421(10) .
C44 C45 1.345(10) .
C45 H45 0.9500 .
C45 C46 1.435(8) .
C46 C47 1.399(7) .
C46 C48 1.426(9) .
C48 H48 0.9500 .
C49 H49A 0.9900 .
C49 H49B 0.9900 .
C49 C50 1.595(15) .
C50 H50A 0.9800 .
C50 H50B 0.9800 .
C50 H50C 0.9800 .
C51 H51A 0.9900 .
C51 H51B 0.9900 .
C51 C52 1.484(14) .
C52 H52A 0.9800 .
C52 H52B 0.9800 .
C52 H52C 0.9800 .
C1 H1A 0.9800 .
C1 H1B 0.9800 .
C1 H1C 0.9800 .
C1 C4 1.362(9) .
C4 H4 0.9500 .

loop_
_geom_torsion_atom_site_label_1
_geom_torsion_atom_site_label_2
_geom_torsion_atom_site_label_3
_geom_torsion_atom_site_label_4
_geom_torsion
_geom_torsion_site_symmetry_1
Dy1 O2 C7 C2 -165.4(4) .
Dy1 O2 C7 C6 15.0(9) .
Dy1 O3 C14 C9 29.6(5) .
Dy1 O3 C14 C13 -150.7(4) .
Dy1 O4 C22 C23 -170.3(4) .
Dy1 O4 C22 C27 12.8(5) .
Dy1 O5 C27 C22 -10.4(6) .
Dy1 O5 C27 C26 169.5(3) .
Dy1 O6 C34 C29 97.7(5) 5_656
Dy1 O6 C34 C33 -79.3(5) 5_656
Dy1 O8 C47 C42 153.4(5) .
Dy1 O8 C47 C46 -28.4(9) .
Dy1 O9 C48 C46 11.3(11) .
Dy1 N1 C8 C6 -7.5(8) .
Dy1 N1 C9 C10 154.3(4) .
Dy1 N1 C9 C14 -23.2(5) .
Br1 C1AA C5 C6 -179.0(4) .
Br2 C24 C25 C26 177.4(4) .
Br3 C44 C45 C46 -178.4(5) .
Ni1 O3 C14 C9 153.6(3) .
Ni1 O3 C14 C9 -85.4(4) 5_656
Ni1 O3 C14 C13 -26.7(6) .
Ni1 O3 C14 C13 94.3(5) 5_656
Ni1 O5 C27 C22 159.6(3) .
Ni1 O5 C27 C26 -20.5(6) .
Ni1 O6 C34 C29 -22.1(5) .
Ni1 O6 C34 C33 160.8(4) .
Ni1 O10 C4 C1 26.5(16) .
Ni1 N2 C28 C26 3.6(7) .
Ni1 N2 C29 C30 -158.1(4) .
Ni1 N2 C29 C34 16.4(5) .
O1 C2 C3 C1AA 178.6(6) .
O1 C2 C7 O2 0.9(7) .
O1 C2 C7 C6 -179.5(5) .
O4 C22 C23 C24 -177.8(5) .
O4 C22 C27 O5 -3.0(6) .
O4 C22 C27 C26 177.0(4) .
O7 C42 C43 C44 178.9(8) .
O7 C42 C47 O8 1.4(9) .
O7 C42 C47 C46 -176.8(6) .
N1 C9 C10 C11 -177.7(4) .
N1 C9 C14 O3 -3.6(6) .
N1 C9 C14 C13 176.8(4) .
N2 C29 C30 C31 178.0(5) .
N2 C29 C34 O6 4.5(7) .
N2 C29 C34 C33 -178.3(4) .
C0AA O1 C2 C3 9.8(9) .
C0AA O1 C2 C7 -170.0(6) .
C2 C3 C1AA Br1 179.9(5) .
C2 C3 C1AA C5 1.6(10) .
C3 C2 C7 O2 -178.9(5) .
C3 C2 C7 C6 0.7(8) .
C3 C1AA C5 C6 -0.7(10) .
C1AA C5 C6 C7 -0.2(8) .
C1AA C5 C6 C8 -179.8(5) .
C5 C6 C7 O2 179.8(5) .
C5 C6 C7 C2 0.2(7) .
C5 C6 C8 N1 178.5(5) .
C7 C2 C3 C1AA -1.6(9) .
C7 C6 C8 N1 -1.2(8) .
C8 N1 C9 C10 -28.6(7) .
C8 N1 C9 C14 154.0(5) .
C8 C6 C7 O2 -0.6(8) .
C8 C6 C7 C2 179.8(5) .
C9 N1 C8 C6 176.0(5) .
C9 C10 C11 C12 1.6(7) .
C9 C10 C11 C15 -179.3(4) .
C10 C9 C14 O3 178.9(4) .
C10 C9 C14 C13 -0.8(7) .
C10 C11 C12 C13 -1.7(7) .
C10 C11 C15 C16 -24.7(8) .
C10 C11 C15 C20 156.4(5) .
C11 C12 C13 C14 0.6(7) .
C11 C15 C16 C17 -179.9(5) .
C11 C15 C20 C19 178.0(6) .
C12 C11 C15 C16 154.3(6) .
C12 C11 C15 C20 -24.6(8) .
C12 C13 C14 O3 -179.0(4) .
C12 C13 C14 C9 0.7(7) .
C14 C9 C10 C11 -0.4(7) .
C15 C11 C12 C13 179.2(5) .
C15 C16 C17 C18 2.4(10) .
C16 C15 C20 C19 -1.0(9) .
C16 C17 C18 C19 -1.8(10) .
C17 C18 C19 C20 -0.1(10) .
C18 C19 C20 C15 1.5(11) .
C20 C15 C16 C17 -1.0(9) .
C21 O4 C22 C23 -12.2(7) .
C21 O4 C22 C27 170.9(5) .
C22 C23 C24 Br2 -177.9(4) .
C22 C23 C24 C25 2.9(8) .
C23 C22 C27 O5 179.9(4) .
C23 C22 C27 C26 0.0(7) .
C23 C24 C25 C26 -3.4(8) .
C24 C25 C26 C27 2.2(8) .
C24 C25 C26 C28 179.0(5) .
C25 C26 C27 O5 179.6(4) .
C25 C26 C27 C22 -0.5(7) .
C25 C26 C28 N2 -170.3(5) .
C27 C22 C23 C24 -1.1(7) .
C27 C26 C28 N2 6.4(8) .
C28 N2 C29 C30 21.3(8) .
C28 N2 C29 C34 -164.2(5) .
C28 C26 C27 O5 2.9(7) .
C28 C26 C27 C22 -177.1(4) .
C29 N2 C28 C26 -175.8(5) .
C29 C30 C31 C32 -2.0(8) .
C29 C30 C31 C35 179.0(5) .
C30 C29 C34 O6 179.2(5) .
C30 C29 C34 C33 -3.6(7) .
C30 C31 C32 C33 0.2(8) .
C30 C31 C35 C36 37.9(8) .
C30 C31 C35 C40 -140.7(6) .
C31 C32 C33 C34 -0.1(8) .
C31 C35 C36 C37 -178.3(6) .
C31 C35 C40 C39 176.4(7) .
C32 C31 C35 C36 -141.0(6) .
C32 C31 C35 C40 40.4(9) .
C32 C33 C34 O6 178.9(5) .
C32 C33 C34 C29 1.8(7) .
C34 C29 C30 C31 3.8(8) .
C35 C31 C32 C33 179.2(5) .
C35 C36 C37 C38 2.5(11) .
C36 C35 C40 C39 -2.2(10) .
C36 C37 C38 C39 -3.3(13) .
C37 C38 C39 C40 1.4(14) .
C38 C39 C40 C35 1.4(13) .
C40 C35 C36 C37 0.3(9) .
C41 O7 C42 C43 2.1(12) .
C41 O7 C42 C47 -177.3(8) .
C42 C43 C44 Br3 179.2(6) .
C42 C43 C44 C45 -1.3(14) .
C43 C42 C47 O8 -178.0(7) .
C43 C42 C47 C46 3.7(11) .
C43 C44 C45 C46 2.2(13) .
C44 C45 C46 C47 -0.1(11) .
C44 C45 C46 C48 -179.5(8) .
C45 C46 C47 O8 179.0(6) .
C45 C46 C47 C42 -2.8(10) .
C45 C46 C48 O9 -172.3(7) .
C47 C42 C43 C44 -1.7(12) .
C47 C46 C48 O9 8.3(11) .
C48 C46 C47 O8 -1.6(10) .
C48 C46 C47 C42 176.6(7) .

loop_
_smtbx_masks_void_nr
_smtbx_masks_void_average_x
_smtbx_masks_void_average_y
_smtbx_masks_void_average_z
_smtbx_masks_void_volume
_smtbx_masks_void_count_electrons
1 0.669 -0.669 0.000 763.5 25.0
2 -0.789 -0.789 0.500 763.5 25.0
3 0.000 0.175 0.250 9.1 0.0
4 0.000 0.825 0.750 9.1 0.0
5 0.500 0.325 0.750 9.1 0.0
6 0.500 0.675 0.250 9.1 0.0
